data_4341877
loop_
_publ_author_name
'Mindiola, Daniel J.'
'Waterman, Rory'
'Iluc, Vlad M.'
'Cundari, Thomas R.'
'Hillhouse, Gregory L.'

_publ_section_title
;
 Carbon-Hydrogen Bond Activation, C-N Bond Coupling, and Cycloaddition
 Reactivity of a Three-Coordinate Nickel Complex Featuring a Terminal
 Imido Ligand.
;
_journal_name_full 'Inorganic chemistry'
_journal_page_first 141201110357006
_journal_paper_doi 10.1021/ic5026153
_journal_year 2014
_chemical_formula_sum 'C38 H63 N Ni O1.5 P2'
_chemical_formula_weight 678.54
_chemical_name_systematic
; 
 ? 
;
_space_group_IT_number 14
_symmetry_space_group_name_Hall '-P 2yn'
_symmetry_space_group_name_H-M 'P 1 21/n 1'
_atom_sites_solution_hydrogens geom
_atom_sites_solution_primary direct
_atom_sites_solution_secondary difmap
_audit_creation_method SHELXL-97
_cell_angle_alpha 90.00
_cell_angle_beta 99.4030(10)
_cell_angle_gamma 90.00
_cell_formula_units_Z 4
_cell_length_a 9.9378(6)
_cell_length_b 18.7987(12)
_cell_length_c 20.7194(13)
_cell_measurement_temperature 373(2)
_cell_volume 3818.7(4)
_computing_structure_refinement 'SHELXL-97 (Sheldrick, 1997)'
_computing_structure_solution 'SHELXS-97 (Sheldrick, 1990)'
_diffrn_ambient_temperature 373(2)
_diffrn_measured_fraction_theta_full 0.999
_diffrn_measured_fraction_theta_max 0.999
_diffrn_radiation_monochromator graphite
_diffrn_radiation_source 'fine-focus sealed tube'
_diffrn_radiation_type MoK\a
_diffrn_radiation_wavelength 0.71073
_diffrn_reflns_av_R_equivalents 0.0437
_diffrn_reflns_av_sigmaI/netI 0.0383
_diffrn_reflns_limit_h_max 10
_diffrn_reflns_limit_h_min -10
_diffrn_reflns_limit_k_max 20
_diffrn_reflns_limit_k_min -19
_diffrn_reflns_limit_l_max 22
_diffrn_reflns_limit_l_min -18
_diffrn_reflns_number 15316
_diffrn_reflns_theta_full 22.50
_diffrn_reflns_theta_max 22.50
_diffrn_reflns_theta_min 2.15
_exptl_absorpt_coefficient_mu 0.622
_exptl_absorpt_correction_T_max 0.9756
_exptl_absorpt_correction_T_min 0.8354
_exptl_crystal_density_diffrn 1.180
_exptl_crystal_density_method 'not measured'
_exptl_crystal_F_000 1472
_exptl_crystal_size_max 0.30
_exptl_crystal_size_mid 0.25
_exptl_crystal_size_min 0.04
_refine_diff_density_max 0.611
_refine_diff_density_min -0.563
_refine_diff_density_rms 0.076
_refine_ls_extinction_coef 0.00000(13)
_refine_ls_extinction_expression Fc^*^=kFc[1+0.001xFc^2^\l^3^/sin(2\q)]^-1/4^
_refine_ls_extinction_method SHELXL
_refine_ls_goodness_of_fit_ref 1.317
_refine_ls_hydrogen_treatment mixed
_refine_ls_matrix_type full
_refine_ls_number_parameters 398
_refine_ls_number_reflns 4992
_refine_ls_number_restraints 0
_refine_ls_restrained_S_all 1.317
_refine_ls_R_factor_all 0.0723
_refine_ls_R_factor_gt 0.0697
_refine_ls_shift/su_max 4.951
_refine_ls_shift/su_mean 0.014
_refine_ls_structure_factor_coef Fsqd
_refine_ls_weighting_details 'calc w=1/[\s^2^(Fo^2^)+(0.0148P)^2^+13.5934P] where P=(Fo^2^+2Fc^2^)/3'
_refine_ls_weighting_scheme calc
_refine_ls_wR_factor_gt 0.1333
_refine_ls_wR_factor_ref 0.1343
_reflns_number_gt 4802
_reflns_number_total 4992
_reflns_threshold_expression >2sigma(I)
_cod_data_source_file ic5026153_si_005.cif
_cod_data_source_block danm13t
_cod_original_formula_sum 'C38 H63 N Ni O1.50 P2'
_cod_database_code 4341877

loop_
_symmetry_equiv_pos_as_xyz
'x, y, z'
'-x+1/2, y+1/2, -z+1/2'
'-x, -y, -z'
'x-1/2, -y-1/2, z-1/2'

loop_
_atom_site_label
_atom_site_type_symbol
_atom_site_fract_x
_atom_site_fract_y
_atom_site_fract_z
_atom_site_U_iso_or_equiv
_atom_site_adp_type
_atom_site_occupancy
_atom_site_symmetry_multiplicity
_atom_site_calc_flag
_atom_site_refinement_flags
Ni Ni 0.75277(6) 0.19836(3) 0.11854(3) 0.0139(2) Uani 1 1 d .
P2 P 0.74404(13) 0.20079(8) 0.01105(6) 0.0194(3) Uani 1 1 d .
P1 P 0.52544(12) 0.19461(7) 0.10453(6) 0.0174(3) Uani 1 1 d .
O O 0.9396(3) 0.18852(18) 0.13025(15) 0.0191(8) Uani 1 1 d .
N N 0.8148(4) 0.1952(2) 0.21148(18) 0.0160(9) Uani 1 1 d .
C1 C 0.4643(5) 0.2097(3) 0.0162(2) 0.0212(12) Uani 1 1 d .
H1A H 0.3795 0.1840 0.0034 0.025 Uiso 1 1 calc R
H1B H 0.4450 0.2600 0.0091 0.025 Uiso 1 1 calc R
C74 C 0.7595(5) 0.3413(3) 0.3615(2) 0.0229(12) Uani 1 1 d .
H74A H 0.7427 0.3730 0.3937 0.027 Uiso 1 1 calc R
C71 C 0.8009(4) 0.2461(3) 0.2612(2) 0.0142(11) Uani 1 1 d .
C75 C 0.7348(5) 0.2696(3) 0.3672(2) 0.0183(12) Uani 1 1 d .
H75A H 0.7028 0.2531 0.4042 0.022 Uiso 1 1 calc R
C10 C 0.9544(5) 0.1844(3) 0.1991(2) 0.0159(11) Uani 1 1 d .
C63 C 0.7880(6) 0.2973(3) -0.0912(3) 0.0361(15) Uani 1 1 d .
H63A H 0.8147 0.3445 -0.1017 0.054 Uiso 1 1 calc R
H63B H 0.6970 0.2881 -0.1131 0.054 Uiso 1 1 calc R
H63C H 0.8494 0.2633 -0.1051 0.054 Uiso 1 1 calc R
C3 C 0.4589(5) 0.1035(3) 0.1208(2) 0.0188(11) Uani 1 1 d .
C76 C 0.7565(5) 0.2214(3) 0.3191(2) 0.0146(11) Uani 1 1 d .
C72 C 0.8316(5) 0.3203(2) 0.2570(2) 0.0168(11) Uani 1 1 d .
C2 C 0.5661(5) 0.1863(3) -0.0281(2) 0.0228(12) Uani 1 1 d .
H2A H 0.5486 0.2128 -0.0687 0.027 Uiso 1 1 calc R
H2B H 0.5526 0.1362 -0.0384 0.027 Uiso 1 1 calc R
C33 C 0.5193(5) 0.0795(3) 0.1898(2) 0.0225(12) Uani 1 1 d .
H33A H 0.4852 0.0331 0.1978 0.034 Uiso 1 1 calc R
H33B H 0.4938 0.1125 0.2210 0.034 Uiso 1 1 calc R
H33C H 0.6169 0.0778 0.1941 0.034 Uiso 1 1 calc R
C43 C 0.4251(5) 0.2480(3) 0.2152(2) 0.0249(13) Uani 1 1 d .
H43A H 0.3738 0.2840 0.2333 0.037 Uiso 1 1 calc R
H43B H 0.5172 0.2478 0.2382 0.037 Uiso 1 1 calc R
H43C H 0.3842 0.2024 0.2195 0.037 Uiso 1 1 calc R
C101 C 1.0154(5) 0.1135(3) 0.2226(2) 0.0156(11) Uani 1 1 d .
C31 C 0.3026(5) 0.0979(3) 0.1110(3) 0.0237(12) Uani 1 1 d .
H31A H 0.2769 0.0501 0.1202 0.035 Uiso 1 1 calc R
H31B H 0.2653 0.1098 0.0667 0.035 Uiso 1 1 calc R
H31C H 0.2678 0.1302 0.1402 0.035 Uiso 1 1 calc R
C32 C 0.5096(5) 0.0513(3) 0.0738(3) 0.0243(12) Uani 1 1 d .
H32A H 0.4772 0.0044 0.0812 0.036 Uiso 1 1 calc R
H32B H 0.6076 0.0513 0.0810 0.036 Uiso 1 1 calc R
H32C H 0.4761 0.0655 0.0295 0.036 Uiso 1 1 calc R
C73 C 0.8093(5) 0.3655(3) 0.3071(2) 0.0184(11) Uani 1 1 d .
H73A H 0.8285 0.4136 0.3040 0.022 Uiso 1 1 calc R
C4 C 0.4254(5) 0.2638(3) 0.1429(2) 0.0181(11) Uani 1 1 d .
C53 C 0.8265(5) 0.0602(3) 0.0089(2) 0.0257(13) Uani 1 1 d .
H53A H 0.8756 0.0234 -0.0094 0.039 Uiso 1 1 calc R
H53B H 0.7318 0.0476 0.0040 0.039 Uiso 1 1 calc R
H53C H 0.8627 0.0658 0.0545 0.039 Uiso 1 1 calc R
C104 C 1.1381(5) -0.0169(3) 0.2587(3) 0.0262(13) Uani 1 1 d .
H10A H 1.1796 -0.0605 0.2702 0.031 Uiso 1 1 calc R
C52 C 0.7892(6) 0.1180(3) -0.1004(2) 0.0300(14) Uani 1 1 d .
H52A H 0.8427 0.0817 -0.1166 0.045 Uiso 1 1 calc R
H52B H 0.7971 0.1615 -0.1237 0.045 Uiso 1 1 calc R
H52C H 0.6954 0.1035 -0.1065 0.045 Uiso 1 1 calc R
C102 C 0.9475(5) 0.0501(3) 0.2053(2) 0.0199(12) Uani 1 1 d .
H10B H 0.8599 0.0513 0.1813 0.024 Uiso 1 1 calc R
C42 C 0.2765(5) 0.2741(3) 0.1080(3) 0.0278(13) Uani 1 1 d .
H42A H 0.2332 0.3101 0.1304 0.042 Uiso 1 1 calc R
H42B H 0.2275 0.2302 0.1086 0.042 Uiso 1 1 calc R
H42C H 0.2764 0.2886 0.0636 0.042 Uiso 1 1 calc R
C6 C 0.7929(5) 0.2911(3) -0.0170(2) 0.0258(13) Uani 1 1 d .
C106 C 1.1448(5) 0.1102(3) 0.2588(2) 0.0185(11) Uani 1 1 d .
H10C H 1.1916 0.1521 0.2713 0.022 Uiso 1 1 calc R
C9 C 0.7392(5) 0.1428(3) 0.3308(2) 0.0179(11) Uani 1 1 d .
H9A H 0.7332 0.1185 0.2886 0.021 Uiso 1 1 calc R
C5 C 0.8413(5) 0.1299(3) -0.0267(2) 0.0237(12) Uani 1 1 d .
C62 C 0.6914(5) 0.3439(3) 0.0037(3) 0.0296(13) Uani 1 1 d .
H62A H 0.7124 0.3910 -0.0097 0.044 Uiso 1 1 calc R
H62B H 0.6972 0.3426 0.0504 0.044 Uiso 1 1 calc R
H62C H 0.6006 0.3313 -0.0166 0.044 Uiso 1 1 calc R
C92 C 0.8639(5) 0.1136(3) 0.3760(3) 0.0284(13) Uani 1 1 d .
H92A H 0.9447 0.1244 0.3580 0.043 Uiso 1 1 calc R
H92B H 0.8553 0.0630 0.3799 0.043 Uiso 1 1 calc R
H92C H 0.8700 0.1352 0.4184 0.043 Uiso 1 1 calc R
C105 C 1.2061(5) 0.0453(3) 0.2769(3) 0.0250(13) Uani 1 1 d .
H10D H 1.2934 0.0439 0.3013 0.030 Uiso 1 1 calc R
C51 C 0.9938(5) 0.1480(3) -0.0172(3) 0.0270(13) Uani 1 1 d .
H51A H 1.0416 0.1114 -0.0366 0.040 Uiso 1 1 calc R
H51B H 1.0290 0.1511 0.0287 0.040 Uiso 1 1 calc R
H51C H 1.0062 0.1927 -0.0378 0.040 Uiso 1 1 calc R
C8 C 0.8910(5) 0.3533(3) 0.2010(2) 0.0216(12) Uani 1 1 d .
H8A H 0.8806 0.3189 0.1649 0.026 Uiso 1 1 calc R
C103 C 1.0078(5) -0.0146(3) 0.2232(3) 0.0249(13) Uani 1 1 d .
H10E H 0.9608 -0.0566 0.2113 0.030 Uiso 1 1 calc R
C61 C 0.9358(5) 0.3129(3) 0.0191(3) 0.0274(13) Uani 1 1 d .
H61A H 0.9593 0.3588 0.0040 0.041 Uiso 1 1 calc R
H61B H 1.0020 0.2786 0.0104 0.041 Uiso 1 1 calc R
H61C H 0.9347 0.3149 0.0653 0.041 Uiso 1 1 calc R
C91 C 0.6088(5) 0.1256(3) 0.3586(3) 0.0259(13) Uani 1 1 d .
H91A H 0.5311 0.1440 0.3298 0.039 Uiso 1 1 calc R
H91B H 0.6138 0.1470 0.4010 0.039 Uiso 1 1 calc R
H91C H 0.5999 0.0750 0.3624 0.039 Uiso 1 1 calc R
C81 C 0.8236(6) 0.4224(3) 0.1750(3) 0.0294(13) Uani 1 1 d .
H81A H 0.7278 0.4147 0.1612 0.044 Uiso 1 1 calc R
H81B H 0.8638 0.4386 0.1386 0.044 Uiso 1 1 calc R
H81C H 0.8367 0.4577 0.2090 0.044 Uiso 1 1 calc R
C82 C 1.0445(6) 0.3680(3) 0.2219(3) 0.0318(14) Uani 1 1 d .
H82A H 1.0899 0.3249 0.2379 0.048 Uiso 1 1 calc R
H82B H 1.0569 0.4033 0.2559 0.048 Uiso 1 1 calc R
H82C H 1.0822 0.3851 0.1850 0.048 Uiso 1 1 calc R
C41 C 0.5017(5) 0.3334(3) 0.1387(3) 0.0265(13) Uani 1 1 d .
H41A H 0.4554 0.3710 0.1575 0.040 Uiso 1 1 calc R
H41B H 0.5051 0.3442 0.0937 0.040 Uiso 1 1 calc R
H41C H 0.5929 0.3289 0.1623 0.040 Uiso 1 1 calc R
H1 H 1.007(4) 0.221(2) 0.220(2) 0.000(11) Uiso 1 1 d .
O1S O 0.0000 0.5000 0.0000 0.37(2) Uani 1 2 d S
C3S C 0.243(4) 0.4636(18) 0.0451(17) 0.159(12) Uiso 0.50 1 d P
C2S C 0.150(7) 0.488(4) 0.061(3) 0.32(3) Uiso 0.50 1 d P

loop_
_atom_site_aniso_label
_atom_site_aniso_U_11
_atom_site_aniso_U_22
_atom_site_aniso_U_33
_atom_site_aniso_U_23
_atom_site_aniso_U_13
_atom_site_aniso_U_12
Ni 0.0109(3) 0.0208(4) 0.0097(3) -0.0016(3) 0.0010(2) 0.0004(3)
P2 0.0142(7) 0.0324(8) 0.0114(7) -0.0003(6) 0.0012(5) 0.0004(6)
P1 0.0122(6) 0.0254(8) 0.0141(7) -0.0033(6) 0.0007(5) 0.0005(6)
O 0.0143(17) 0.029(2) 0.0139(18) 0.0006(15) 0.0022(14) -0.0007(15)
N 0.009(2) 0.025(2) 0.014(2) -0.0043(19) 0.0045(16) 0.0035(18)
C1 0.015(3) 0.026(3) 0.021(3) -0.004(2) -0.001(2) 0.000(2)
C74 0.023(3) 0.026(3) 0.019(3) -0.006(2) 0.002(2) 0.005(2)
C71 0.004(2) 0.027(3) 0.009(3) -0.001(2) -0.0044(19) 0.007(2)
C75 0.018(3) 0.028(3) 0.008(3) 0.002(2) -0.001(2) 0.004(2)
C10 0.020(3) 0.015(3) 0.011(3) -0.005(2) 0.001(2) -0.008(2)
C63 0.032(3) 0.050(4) 0.024(3) 0.002(3) 0.000(3) -0.009(3)
C3 0.013(3) 0.026(3) 0.016(3) -0.007(2) -0.001(2) -0.001(2)
C76 0.009(2) 0.023(3) 0.011(2) -0.003(2) 0.0004(19) 0.000(2)
C72 0.015(3) 0.015(3) 0.019(3) -0.001(2) -0.001(2) 0.003(2)
C2 0.018(3) 0.041(3) 0.008(3) 0.001(2) -0.001(2) 0.002(2)
C33 0.024(3) 0.024(3) 0.020(3) -0.005(2) 0.004(2) -0.002(2)
C43 0.024(3) 0.030(3) 0.021(3) -0.010(2) 0.005(2) 0.003(2)
C101 0.015(3) 0.026(3) 0.006(2) -0.004(2) 0.005(2) 0.002(2)
C31 0.015(3) 0.030(3) 0.025(3) -0.010(2) 0.000(2) -0.007(2)
C32 0.022(3) 0.025(3) 0.026(3) -0.005(2) 0.006(2) -0.001(2)
C73 0.014(3) 0.021(3) 0.019(3) -0.002(2) -0.002(2) 0.002(2)
C4 0.012(3) 0.023(3) 0.019(3) -0.006(2) 0.002(2) -0.003(2)
C53 0.020(3) 0.036(3) 0.021(3) -0.011(2) 0.004(2) -0.001(2)
C104 0.025(3) 0.027(3) 0.027(3) 0.006(2) 0.007(2) 0.008(3)
C52 0.033(3) 0.040(4) 0.018(3) -0.011(3) 0.006(2) -0.005(3)
C102 0.014(3) 0.027(3) 0.017(3) -0.005(2) -0.002(2) 0.001(2)
C42 0.019(3) 0.034(3) 0.030(3) -0.006(3) 0.004(2) 0.007(2)
C6 0.023(3) 0.039(3) 0.016(3) 0.003(2) 0.003(2) 0.003(3)
C106 0.016(3) 0.025(3) 0.015(3) 0.002(2) 0.005(2) -0.003(2)
C9 0.020(3) 0.018(3) 0.015(3) -0.001(2) 0.003(2) -0.005(2)
C5 0.018(3) 0.037(3) 0.016(3) -0.008(2) 0.002(2) 0.001(2)
C62 0.029(3) 0.029(3) 0.029(3) 0.007(3) 0.000(3) 0.002(3)
C92 0.033(3) 0.028(3) 0.023(3) 0.002(2) 0.002(3) 0.002(3)
C105 0.010(3) 0.036(3) 0.027(3) 0.005(3) -0.002(2) 0.002(2)
C51 0.013(3) 0.040(4) 0.027(3) -0.003(3) 0.004(2) 0.001(2)
C8 0.022(3) 0.024(3) 0.019(3) -0.006(2) 0.003(2) -0.005(2)
C103 0.025(3) 0.019(3) 0.031(3) 0.001(2) 0.007(2) -0.007(2)
C61 0.026(3) 0.033(3) 0.023(3) 0.005(3) 0.005(2) -0.001(3)
C91 0.029(3) 0.029(3) 0.021(3) -0.007(2) 0.010(2) -0.008(3)
C81 0.041(3) 0.026(3) 0.022(3) 0.005(2) 0.006(3) -0.009(3)
C82 0.035(3) 0.020(3) 0.045(4) -0.004(3) 0.020(3) -0.008(3)
C41 0.018(3) 0.030(3) 0.033(3) 0.000(3) 0.007(2) 0.003(2)
O1S 0.81(6) 0.108(12) 0.213(19) -0.002(12) 0.16(3) -0.26(2)

loop_
_atom_type_symbol
_atom_type_description
_atom_type_scat_dispersion_real
_atom_type_scat_dispersion_imag
_atom_type_scat_source
C C 0.0033 0.0016 'International Tables Vol C Tables 4.2.6.8 and 6.1.1.4'
H H 0.0000 0.0000 'International Tables Vol C Tables 4.2.6.8 and 6.1.1.4'
N N 0.0061 0.0033 'International Tables Vol C Tables 4.2.6.8 and 6.1.1.4'
O O 0.0106 0.0060 'International Tables Vol C Tables 4.2.6.8 and 6.1.1.4'
P P 0.1023 0.0942 'International Tables Vol C Tables 4.2.6.8 and 6.1.1.4'
Ni Ni 0.3393 1.1124 'International Tables Vol C Tables 4.2.6.8 and 6.1.1.4'

loop_
_geom_angle_atom_site_label_1
_geom_angle_atom_site_label_2
_geom_angle_atom_site_label_3
_geom_angle
_geom_angle_site_symmetry_1
O Ni N 73.38(15) .
O Ni P2 90.43(10) .
N Ni P2 163.78(12) .
O Ni P1 172.43(12) .
N Ni P1 106.34(11) .
P2 Ni P1 89.85(5) .
O Ni C10 35.89(15) .
N Ni C10 37.54(16) .
P2 Ni C10 126.30(12) .
P1 Ni C10 142.95(12) .
C2 P2 C6 106.0(2) .
C2 P2 C5 103.5(2) .
C6 P2 C5 109.4(2) .
C2 P2 Ni 108.45(16) .
C6 P2 Ni 111.06(17) .
C5 P2 Ni 117.59(17) .
C1 P1 C3 104.3(2) .
C1 P1 C4 101.5(2) .
C3 P1 C4 109.0(2) .
C1 P1 Ni 106.57(16) .
C3 P1 Ni 112.48(16) .
C4 P1 Ni 120.99(16) .
C10 O Ni 94.3(3) .
C71 N C10 115.2(4) .
C71 N Ni 130.4(3) .
C10 N Ni 89.3(3) .
C2 C1 P1 113.8(3) .
C2 C1 H1A 108.8 .
P1 C1 H1A 108.8 .
C2 C1 H1B 108.8 .
P1 C1 H1B 108.8 .
H1A C1 H1B 107.7 .
C73 C74 C75 119.0(5) .
C73 C74 H74A 120.5 .
C75 C74 H74A 120.5 .
C76 C71 N 118.0(4) .
C76 C71 C72 117.9(4) .
N C71 C72 124.0(4) .
C74 C75 C76 121.6(5) .
C74 C75 H75A 119.2 .
C76 C75 H75A 119.2 .
O C10 N 102.9(4) .
O C10 C101 110.1(4) .
N C10 C101 114.1(4) .
O C10 Ni 49.82(19) .
N C10 Ni 53.2(2) .
C101 C10 Ni 124.4(3) .
O C10 H1 113(3) .
N C10 H1 107(3) .
C101 C10 H1 110(3) .
Ni C10 H1 126(3) .
C6 C63 H63A 109.5 .
C6 C63 H63B 109.5 .
H63A C63 H63B 109.5 .
C6 C63 H63C 109.5 .
H63A C63 H63C 109.5 .
H63B C63 H63C 109.5 .
C32 C3 C33 106.8(4) .
C32 C3 C31 107.8(4) .
C33 C3 C31 109.7(4) .
C32 C3 P1 107.9(3) .
C33 C3 P1 109.9(3) .
C31 C3 P1 114.5(4) .
C75 C76 C71 119.9(5) .
C75 C76 C9 119.2(4) .
C71 C76 C9 120.9(4) .
C73 C72 C71 119.2(4) .
C73 C72 C8 117.0(4) .
C71 C72 C8 123.9(4) .
C1 C2 P2 112.0(3) .
C1 C2 H2A 109.2 .
P2 C2 H2A 109.2 .
C1 C2 H2B 109.2 .
P2 C2 H2B 109.2 .
H2A C2 H2B 107.9 .
C3 C33 H33A 109.5 .
C3 C33 H33B 109.5 .
H33A C33 H33B 109.5 .
C3 C33 H33C 109.5 .
H33A C33 H33C 109.5 .
H33B C33 H33C 109.5 .
C4 C43 H43A 109.5 .
C4 C43 H43B 109.5 .
H43A C43 H43B 109.5 .
C4 C43 H43C 109.5 .
H43A C43 H43C 109.5 .
H43B C43 H43C 109.5 .
C106 C101 C102 118.2(5) .
C106 C101 C10 120.3(5) .
C102 C101 C10 121.4(4) .
C3 C31 H31A 109.5 .
C3 C31 H31B 109.5 .
H31A C31 H31B 109.5 .
C3 C31 H31C 109.5 .
H31A C31 H31C 109.5 .
H31B C31 H31C 109.5 .
C3 C32 H32A 109.5 .
C3 C32 H32B 109.5 .
H32A C32 H32B 109.5 .
C3 C32 H32C 109.5 .
H32A C32 H32C 109.5 .
H32B C32 H32C 109.5 .
C74 C73 C72 122.2(5) .
C74 C73 H73A 118.9 .
C72 C73 H73A 118.9 .
C41 C4 C43 107.6(4) .
C41 C4 C42 108.2(4) .
C43 C4 C42 109.0(4) .
C41 C4 P1 105.5(3) .
C43 C4 P1 111.4(3) .
C42 C4 P1 114.8(3) .
C5 C53 H53A 109.5 .
C5 C53 H53B 109.5 .
H53A C53 H53B 109.5 .
C5 C53 H53C 109.5 .
H53A C53 H53C 109.5 .
H53B C53 H53C 109.5 .
C105 C104 C103 119.8(5) .
C105 C104 H10A 120.1 .
C103 C104 H10A 120.1 .
C5 C52 H52A 109.5 .
C5 C52 H52B 109.5 .
H52A C52 H52B 109.5 .
C5 C52 H52C 109.5 .
H52A C52 H52C 109.5 .
H52B C52 H52C 109.5 .
C103 C102 C101 121.1(4) .
C103 C102 H10B 119.4 .
C101 C102 H10B 119.4 .
C4 C42 H42A 109.5 .
C4 C42 H42B 109.5 .
H42A C42 H42B 109.5 .
C4 C42 H42C 109.5 .
H42A C42 H42C 109.5 .
H42B C42 H42C 109.5 .
C62 C6 C63 108.5(4) .
C62 C6 C61 106.7(4) .
C63 C6 C61 109.9(4) .
C62 C6 P2 106.5(4) .
C63 C6 P2 114.3(4) .
C61 C6 P2 110.6(4) .
C101 C106 C105 121.1(5) .
C101 C106 H10C 119.5 .
C105 C106 H10C 119.5 .
C76 C9 C92 110.3(4) .
C76 C9 C91 113.0(4) .
C92 C9 C91 110.2(4) .
C76 C9 H9A 107.7 .
C92 C9 H9A 107.7 .
C91 C9 H9A 107.7 .
C53 C5 C51 107.5(4) .
C53 C5 C52 108.1(4) .
C51 C5 C52 108.9(4) .
C53 C5 P2 108.0(3) .
C51 C5 P2 110.6(4) .
C52 C5 P2 113.5(4) .
C6 C62 H62A 109.5 .
C6 C62 H62B 109.5 .
H62A C62 H62B 109.5 .
C6 C62 H62C 109.5 .
H62A C62 H62C 109.5 .
H62B C62 H62C 109.5 .
C9 C92 H92A 109.5 .
C9 C92 H92B 109.5 .
H92A C92 H92B 109.5 .
C9 C92 H92C 109.5 .
H92A C92 H92C 109.5 .
H92B C92 H92C 109.5 .
C104 C105 C106 120.0(5) .
C104 C105 H10D 120.0 .
C106 C105 H10D 120.0 .
C5 C51 H51A 109.5 .
C5 C51 H51B 109.5 .
H51A C51 H51B 109.5 .
C5 C51 H51C 109.5 .
H51A C51 H51C 109.5 .
H51B C51 H51C 109.5 .
C72 C8 C81 114.6(4) .
C72 C8 C82 110.4(4) .
C81 C8 C82 107.7(4) .
C72 C8 H8A 108.0 .
C81 C8 H8A 108.0 .
C82 C8 H8A 108.0 .
C102 C103 C104 119.8(5) .
C102 C103 H10E 120.1 .
C104 C103 H10E 120.1 .
C6 C61 H61A 109.5 .
C6 C61 H61B 109.5 .
H61A C61 H61B 109.5 .
C6 C61 H61C 109.5 .
H61A C61 H61C 109.5 .
H61B C61 H61C 109.5 .
C9 C91 H91A 109.5 .
C9 C91 H91B 109.5 .
H91A C91 H91B 109.5 .
C9 C91 H91C 109.5 .
H91A C91 H91C 109.5 .
H91B C91 H91C 109.5 .
C8 C81 H81A 109.5 .
C8 C81 H81B 109.5 .
H81A C81 H81B 109.5 .
C8 C81 H81C 109.5 .
H81A C81 H81C 109.5 .
H81B C81 H81C 109.5 .
C8 C82 H82A 109.5 .
C8 C82 H82B 109.5 .
H82A C82 H82B 109.5 .
C8 C82 H82C 109.5 .
H82A C82 H82C 109.5 .
H82B C82 H82C 109.5 .
C4 C41 H41A 109.5 .
C4 C41 H41B 109.5 .
H41A C41 H41B 109.5 .
C4 C41 H41C 109.5 .
H41A C41 H41C 109.5 .
H41B C41 H41C 109.5 .
C2S O1S C2S 180(5) 3_565
C3S C2S O1S 118(5) .

loop_
_geom_bond_atom_site_label_1
_geom_bond_atom_site_label_2
_geom_bond_distance
_geom_bond_site_symmetry_2
Ni O 1.842(3) .
Ni N 1.924(4) .
Ni P2 2.2151(14) .
Ni P1 2.2313(14) .
Ni C10 2.404(5) .
P2 C2 1.841(5) .
P2 C6 1.884(6) .
P2 C5 1.890(5) .
P1 C1 1.855(5) .
P1 C3 1.887(5) .
P1 C4 1.889(5) .
O C10 1.413(6) .
N C71 1.430(6) .
N C10 1.465(6) .
C1 C2 1.536(7) .
C1 H1A 0.9700 .
C1 H1B 0.9700 .
C74 C73 1.379(7) .
C74 C75 1.379(7) .
C74 H74A 0.9300 .
C71 C76 1.422(7) .
C71 C72 1.434(7) .
C75 C76 1.390(7) .
C75 H75A 0.9300 .
C10 C101 1.511(7) .
C10 H1 0.93(4) .
C63 C6 1.533(7) .
C63 H63A 0.9600 .
C63 H63B 0.9600 .
C63 H63C 0.9600 .
C3 C32 1.524(7) .
C3 C33 1.526(7) .
C3 C31 1.537(7) .
C76 C9 1.513(7) .
C72 C73 1.386(7) .
C72 C8 1.517(7) .
C2 H2A 0.9700 .
C2 H2B 0.9700 .
C33 H33A 0.9600 .
C33 H33B 0.9600 .
C33 H33C 0.9600 .
C43 C4 1.528(7) .
C43 H43A 0.9600 .
C43 H43B 0.9600 .
C43 H43C 0.9600 .
C101 C106 1.379(7) .
C101 C102 1.387(7) .
C31 H31A 0.9600 .
C31 H31B 0.9600 .
C31 H31C 0.9600 .
C32 H32A 0.9600 .
C32 H32B 0.9600 .
C32 H32C 0.9600 .
C73 H73A 0.9300 .
C4 C41 1.522(7) .
C4 C42 1.549(7) .
C53 C5 1.522(8) .
C53 H53A 0.9600 .
C53 H53B 0.9600 .
C53 H53C 0.9600 .
C104 C105 1.372(8) .
C104 C103 1.382(7) .
C104 H10A 0.9300 .
C52 C5 1.546(7) .
C52 H52A 0.9600 .
C52 H52B 0.9600 .
C52 H52C 0.9600 .
C102 C103 1.380(7) .
C102 H10B 0.9300 .
C42 H42A 0.9600 .
C42 H42B 0.9600 .
C42 H42C 0.9600 .
C6 C62 1.527(7) .
C6 C61 1.548(7) .
C106 C105 1.388(7) .
C106 H10C 0.9300 .
C9 C92 1.527(7) .
C9 C91 1.537(7) .
C9 H9A 0.9800 .
C5 C51 1.534(7) .
C62 H62A 0.9600 .
C62 H62B 0.9600 .
C62 H62C 0.9600 .
C92 H92A 0.9600 .
C92 H92B 0.9600 .
C92 H92C 0.9600 .
C105 H10D 0.9300 .
C51 H51A 0.9600 .
C51 H51B 0.9600 .
C51 H51C 0.9600 .
C8 C81 1.520(7) .
C8 C82 1.542(7) .
C8 H8A 0.9800 .
C103 H10E 0.9300 .
C61 H61A 0.9600 .
C61 H61B 0.9600 .
C61 H61C 0.9600 .
C91 H91A 0.9600 .
C91 H91B 0.9600 .
C91 H91C 0.9600 .
C81 H81A 0.9600 .
C81 H81B 0.9600 .
C81 H81C 0.9600 .
C82 H82A 0.9600 .
C82 H82B 0.9600 .
C82 H82C 0.9600 .
C41 H41A 0.9600 .
C41 H41B 0.9600 .
C41 H41C 0.9600 .
O1S C2S 1.81(6) 3_565
O1S C2S 1.81(6) .
C3S C2S 1.12(7) .

loop_
_geom_torsion_atom_site_label_1
_geom_torsion_atom_site_label_2
_geom_torsion_atom_site_label_3
_geom_torsion_atom_site_label_4
_geom_torsion
_geom_torsion_site_symmetry_1
O Ni P2 C2 164.9(2) .
N Ni P2 C2 168.4(5) .
P1 Ni P2 C2 -7.6(2) .
C10 Ni P2 C2 163.7(2) .
O Ni P2 C6 -79.1(2) .
N Ni P2 C6 -75.5(5) .
P1 Ni P2 C6 108.49(18) .
C10 Ni P2 C6 -80.3(2) .
O Ni P2 C5 48.0(2) .
N Ni P2 C5 51.6(5) .
P1 Ni P2 C5 -124.40(19) .
C10 Ni P2 C5 46.9(2) .
O Ni P1 C1 -100.7(8) .
N Ni P1 C1 172.6(2) .
P2 Ni P1 C1 -8.55(18) .
C10 Ni P1 C1 -176.8(3) .
O Ni P1 C3 13.0(8) .
N Ni P1 C3 -73.7(2) .
P2 Ni P1 C3 105.18(17) .
C10 Ni P1 C3 -63.1(3) .
O Ni P1 C4 144.4(8) .
N Ni P1 C4 57.7(2) .
P2 Ni P1 C4 -123.49(19) .
C10 Ni P1 C4 68.2(3) .
N Ni O C10 2.7(3) .
P2 Ni O C10 -178.4(3) .
P1 Ni O C10 -86.3(8) .
O Ni N C71 120.7(4) .
P2 Ni N C71 116.9(5) .
P1 Ni N C71 -67.2(4) .
C10 Ni N C71 123.2(5) .
O Ni N C10 -2.6(3) .
P2 Ni N C10 -6.3(6) .
P1 Ni N C10 169.5(2) .
C3 P1 C1 C2 -92.0(4) .
C4 P1 C1 C2 154.7(4) .
Ni P1 C1 C2 27.2(4) .
C10 N C71 C76 -114.7(5) .
Ni N C71 C76 132.8(4) .
C10 N C71 C72 63.9(6) .
Ni N C71 C72 -48.6(6) .
C73 C74 C75 C76 -1.2(7) .
Ni O C10 N -3.4(3) .
Ni O C10 C101 118.6(3) .
C71 N C10 O -132.0(4) .
Ni N C10 O 3.3(3) .
C71 N C10 C101 108.7(5) .
Ni N C10 C101 -116.0(4) .
C71 N C10 Ni -135.3(4) .
N Ni C10 O -175.8(4) .
P2 Ni C10 O 2.0(3) .
P1 Ni C10 O 167.4(2) .
O Ni C10 N 175.8(4) .
P2 Ni C10 N 177.8(2) .
P1 Ni C10 N -16.8(4) .
O Ni C10 C101 -88.1(4) .
N Ni C10 C101 96.1(5) .
P2 Ni C10 C101 -86.1(4) .
P1 Ni C10 C101 79.3(4) .
C1 P1 C3 C32 55.7(4) .
C4 P1 C3 C32 163.5(3) .
Ni P1 C3 C32 -59.4(3) .
C1 P1 C3 C33 171.8(3) .
C4 P1 C3 C33 -80.4(4) .
Ni P1 C3 C33 56.7(4) .
C1 P1 C3 C31 -64.2(4) .
C4 P1 C3 C31 43.6(4) .
Ni P1 C3 C31 -179.3(3) .
C74 C75 C76 C71 -2.2(7) .
C74 C75 C76 C9 174.8(4) .
N C71 C76 C75 -176.6(4) .
C72 C71 C76 C75 4.7(6) .
N C71 C76 C9 6.4(6) .
C72 C71 C76 C9 -172.3(4) .
C76 C71 C72 C73 -3.9(6) .
N C71 C72 C73 177.5(4) .
C76 C71 C72 C8 174.7(4) .
N C71 C72 C8 -3.9(7) .
P1 C1 C2 P2 -34.5(5) .
C6 P2 C2 C1 -93.3(4) .
C5 P2 C2 C1 151.6(4) .
Ni P2 C2 C1 26.0(4) .
O C10 C101 C106 112.6(5) .
N C10 C101 C106 -132.3(4) .
Ni C10 C101 C106 167.0(3) .
O C10 C101 C102 -63.4(6) .
N C10 C101 C102 51.7(6) .
Ni C10 C101 C102 -9.0(6) .
C75 C74 C73 C72 2.0(7) .
C71 C72 C73 C74 0.6(7) .
C8 C72 C73 C74 -178.1(4) .
C1 P1 C4 C41 -80.6(4) .
C3 P1 C4 C41 169.7(3) .
Ni P1 C4 C41 36.9(4) .
C1 P1 C4 C43 162.9(3) .
C3 P1 C4 C43 53.2(4) .
Ni P1 C4 C43 -79.5(4) .
C1 P1 C4 C42 38.4(4) .
C3 P1 C4 C42 -71.3(4) .
Ni P1 C4 C42 155.9(3) .
C106 C101 C102 C103 -0.6(7) .
C10 C101 C102 C103 175.5(5) .
C2 P2 C6 C62 57.9(4) .
C5 P2 C6 C62 168.9(3) .
Ni P2 C6 C62 -59.7(4) .
C2 P2 C6 C63 -61.9(4) .
C5 P2 C6 C63 49.1(4) .
Ni P2 C6 C63 -179.4(3) .
C2 P2 C6 C61 173.5(3) .
C5 P2 C6 C61 -75.5(4) .
Ni P2 C6 C61 55.9(4) .
C102 C101 C106 C105 0.7(7) .
C10 C101 C106 C105 -175.5(4) .
C75 C76 C9 C92 -78.1(5) .
C71 C76 C9 C92 98.9(5) .
C75 C76 C9 C91 45.7(6) .
C71 C76 C9 C91 -137.4(4) .
C2 P2 C5 C53 -80.8(4) .
C6 P2 C5 C53 166.6(3) .
Ni P2 C5 C53 38.7(4) .
C2 P2 C5 C51 161.8(4) .
C6 P2 C5 C51 49.2(4) .
Ni P2 C5 C51 -78.7(4) .
C2 P2 C5 C52 39.1(4) .
C6 P2 C5 C52 -73.5(4) .
Ni P2 C5 C52 158.6(3) .
C103 C104 C105 C106 -0.9(8) .
C101 C106 C105 C104 0.1(7) .
C73 C72 C8 C81 -46.1(6) .
C71 C72 C8 C81 135.3(5) .
C73 C72 C8 C82 75.7(5) .
C71 C72 C8 C82 -103.0(5) .
C101 C102 C103 C104 -0.2(8) .
C105 C104 C103 C102 1.0(8) .
C2S O1S C2S C3S -137(100) 3_565
